data_4502430
loop_
_publ_author_name
'Chen, Shui-Sheng'
'Fan, Jian'
'Okamura, Taka-aki'
'Chen, Man-Sheng'
'Su, Zhi'
'Sun, Wei-Yin'
'Ueyama, Norikazu'

_publ_section_title
;
 Synthesis, Crystal Structure, and Photoluminescence of a Series of
 Zinc(II) Coordination Polymers with 1,4-Di(1H-imidazol-4-yl)benzene and
 Varied Carboxylate Ligands
;
_journal_issue 2
_journal_name_full 'Crystal Growth &amp; Design'
_journal_page_first 812
_journal_paper_doi 10.1021/cg9011857
_journal_volume 10
_journal_year 2010
_chemical_formula_moiety 'C40 H31.36 N4 O10.68 Zn2'
_chemical_formula_sum 'C40 H31.36 N4 O10.68 Zn2'
_chemical_formula_weight 869.67
_chemical_name_systematic
; 
[Zn2(L)2(BPDA)2]-2.68(H2O) 
;
_space_group_IT_number 14
_symmetry_cell_setting monoclinic
_symmetry_Int_Tables_number 14
_symmetry_space_group_name_Hall '-P 2ybc'
_symmetry_space_group_name_H-M 'P 1 21/c 1'
_atom_sites_solution_hydrogens geom
_atom_sites_solution_primary direct
_atom_sites_solution_secondary difmap
_audit_creation_date 2009-04-16
_audit_creation_method SHELXL-97
_cell_angle_alpha 90.00
_cell_angle_beta 96.082(13)
_cell_angle_gamma 90.00
_cell_formula_units_Z 2
_cell_length_a 6.8890(19)
_cell_length_b 23.851(7)
_cell_length_c 11.606(4)
_cell_measurement_reflns_used 9118
_cell_measurement_temperature 200
_cell_measurement_theta_max 27.6
_cell_measurement_theta_min 3.1
_cell_volume 1896.2(10)
_computing_structure_refinement 'SHELXL-97 (Sheldrick, 1997)'
_computing_structure_solution 'SHELXS-97 (Sheldrick, 1997)'
_diffrn_ambient_temperature 200
_diffrn_detector_area_resol_mean 10.00
_diffrn_measured_fraction_theta_full 0.999
_diffrn_measured_fraction_theta_max 0.999
_diffrn_measurement_device_type 'Rigaku RAXIS-RAPID'
_diffrn_measurement_method \w
_diffrn_radiation_monochromator graphite
_diffrn_radiation_source 'fine-focus sealed tube'
_diffrn_radiation_type MoK\a
_diffrn_radiation_wavelength 0.71075
_diffrn_reflns_av_R_equivalents 0.0566
_diffrn_reflns_av_sigmaI/netI 0.0408
_diffrn_reflns_limit_h_max 7
_diffrn_reflns_limit_h_min -8
_diffrn_reflns_limit_k_max 28
_diffrn_reflns_limit_k_min -28
_diffrn_reflns_limit_l_max 13
_diffrn_reflns_limit_l_min -13
_diffrn_reflns_number 14308
_diffrn_reflns_theta_full 25.00
_diffrn_reflns_theta_max 25.00
_diffrn_reflns_theta_min 3.09
_exptl_absorpt_coefficient_mu 1.332
_exptl_absorpt_correction_T_max 0.923
_exptl_absorpt_correction_T_min 0.732
_exptl_absorpt_correction_type multi-scan
_exptl_absorpt_process_details
;
    Higashi, T. (1995). Program for Absorption Correction.
    Rigaku Corporation, Tokyo, Japan.
;
_exptl_crystal_colour colorless
_exptl_crystal_density_diffrn 1.523
_exptl_crystal_density_method 'not measured'
_exptl_crystal_description block
_exptl_crystal_F_000 890
_exptl_crystal_size_max 0.25
_exptl_crystal_size_mid 0.15
_exptl_crystal_size_min 0.06
_refine_diff_density_max 0.400
_refine_diff_density_min -0.616
_refine_diff_density_rms 0.079
_refine_ls_extinction_method none
_refine_ls_goodness_of_fit_ref 1.080
_refine_ls_hydrogen_treatment mixed
_refine_ls_matrix_type full
_refine_ls_number_parameters 269
_refine_ls_number_reflns 3333
_refine_ls_number_restraints 1
_refine_ls_restrained_S_all 1.080
_refine_ls_R_factor_all 0.0556
_refine_ls_R_factor_gt 0.0414
_refine_ls_shift/su_max 0.002
_refine_ls_shift/su_mean 0.000
_refine_ls_structure_factor_coef Fsqd
_refine_ls_weighting_details 'calc w=1/[\s^2^(Fo^2^)+(0.0291P)^2^+2.8148P] where P=(Fo^2^+2Fc^2^)/3'
_refine_ls_weighting_scheme calc
_refine_ls_wR_factor_gt 0.0852
_refine_ls_wR_factor_ref 0.0920
_reflns_number_gt 2671
_reflns_number_total 3333
_reflns_threshold_expression I>2\s(I)
_cod_data_source_file cg9011857_si_002.cif
_cod_data_source_block 5
_cod_original_cell_volume 1896.3(11)
_cod_original_sg_symbol_H-M 'P 21/c'
_cod_database_code 4502430

loop_
_symmetry_equiv_pos_as_xyz
'x, y, z'
'-x, y+1/2, -z+1/2'
'-x, -y, -z'
'x, -y-1/2, z-1/2'

loop_
_atom_site_label
_atom_site_type_symbol
_atom_site_fract_x
_atom_site_fract_y
_atom_site_fract_z
_atom_site_U_iso_or_equiv
_atom_site_adp_type
_atom_site_occupancy
_atom_site_symmetry_multiplicity
_atom_site_calc_flag
_atom_site_refinement_flags
Zn1 Zn -0.13126(5) 0.518155(15) 0.85820(3) 0.02253(13) Uani 1 1 d .
O1 O 0.0411(3) 0.45277(9) 0.8463(2) 0.0291(5) Uani 1 1 d .
O2 O 0.2527(3) 0.47501(9) 0.99862(19) 0.0282(5) Uani 1 1 d .
O3 O 0.9761(3) 0.08508(9) 0.6582(2) 0.0328(6) Uani 1 1 d .
O4 O 1.2466(3) 0.12679(10) 0.7385(2) 0.0386(6) Uani 1 1 d .
O5 O 0.4527(5) 0.35118(13) 0.4497(3) 0.0554(9) Uani 1 1 d D
H1 H 0.396(6) 0.355(2) 0.387(3) 0.066 Uiso 1 1 d D
H2 H 0.548(5) 0.3333(18) 0.448(4) 0.066 Uiso 1 1 d D
O6 O 0.8369(17) 0.3142(5) 0.5364(9) 0.084(5) Uani 0.340(10) 1 d P
N11 N -0.4969(4) 0.44157(11) 0.6046(2) 0.0240(6) Uani 1 1 d .
H5 H -0.5214 0.4145 0.5536 0.029 Uiso 1 1 calc R
N12 N -0.3420(4) 0.49314(11) 0.7405(2) 0.0235(6) Uani 1 1 d .
C1 C -0.8143(4) 0.49197(13) 0.5610(3) 0.0240(7) Uani 1 1 d .
C2 C -0.9062(5) 0.44870(14) 0.4957(3) 0.0269(8) Uani 1 1 d .
H3 H -0.8432 0.4134 0.4922 0.032 Uiso 1 1 calc R
C3 C -1.0889(5) 0.45676(14) 0.4359(3) 0.0279(8) Uani 1 1 d .
H4 H -1.1496 0.4268 0.3918 0.034 Uiso 1 1 calc R
C11 C -0.6210(4) 0.48530(13) 0.6247(3) 0.0235(7) Uani 1 1 d .
C12 C -0.5221(5) 0.51680(14) 0.7091(3) 0.0254(7) Uani 1 1 d .
H6 H -0.5699 0.5500 0.7414 0.030 Uiso 1 1 calc R
C13 C -0.3334(5) 0.44774(14) 0.6762(3) 0.0265(7) Uani 1 1 d .
H7 H -0.2253 0.4228 0.6803 0.032 Uiso 1 1 calc R
C21 C 0.5815(5) 0.31430(13) 0.8172(3) 0.0271(7) Uani 1 1 d .
C22 C 0.4016(5) 0.32395(14) 0.7530(3) 0.0293(8) Uani 1 1 d .
H8 H 0.3614 0.3006 0.6885 0.035 Uiso 1 1 calc R
C23 C 0.2812(5) 0.36694(13) 0.7817(3) 0.0275(8) Uani 1 1 d .
H9 H 0.1593 0.3727 0.7368 0.033 Uiso 1 1 calc R
C24 C 0.3359(5) 0.40155(13) 0.8748(3) 0.0247(7) Uani 1 1 d .
C25 C 0.5169(5) 0.39346(14) 0.9374(3) 0.0307(8) Uani 1 1 d .
H10 H 0.5582 0.4177 1.0001 0.037 Uiso 1 1 calc R
C26 C 0.6376(5) 0.35024(14) 0.9090(3) 0.0322(8) Uani 1 1 d .
H11 H 0.7607 0.3451 0.9530 0.039 Uiso 1 1 calc R
C27 C 0.2008(4) 0.44650(13) 0.9089(3) 0.0234(7) Uani 1 1 d .
C31 C 0.7070(5) 0.26637(13) 0.7896(3) 0.0284(8) Uani 1 1 d .
C32 C 0.6260(5) 0.21870(14) 0.7330(3) 0.0294(8) Uani 1 1 d .
H12 H 0.4892 0.2171 0.7111 0.035 Uiso 1 1 calc R
C33 C 0.7423(5) 0.17383(14) 0.7085(3) 0.0279(8) Uani 1 1 d .
H13 H 0.6838 0.1417 0.6710 0.034 Uiso 1 1 calc R
C34 C 0.9430(5) 0.17497(14) 0.7379(3) 0.0283(8) Uani 1 1 d .
C35 C 1.0242(5) 0.22212(15) 0.7933(4) 0.0405(10) Uani 1 1 d .
H14 H 1.1612 0.2237 0.8143 0.049 Uiso 1 1 calc R
C36 C 0.9085(5) 0.26707(15) 0.8186(4) 0.0433(10) Uani 1 1 d .
H15 H 0.9678 0.2990 0.8566 0.052 Uiso 1 1 calc R
C37 C 1.0674(5) 0.12585(14) 0.7105(3) 0.0288(8) Uani 1 1 d .

loop_
_atom_site_aniso_label
_atom_site_aniso_U_11
_atom_site_aniso_U_22
_atom_site_aniso_U_33
_atom_site_aniso_U_23
_atom_site_aniso_U_13
_atom_site_aniso_U_12
Zn1 0.0198(2) 0.0221(2) 0.0245(2) -0.00050(16) -0.00305(15) -0.00029(16)
O1 0.0191(11) 0.0299(13) 0.0370(14) -0.0047(11) -0.0042(10) 0.0055(10)
O2 0.0271(12) 0.0283(12) 0.0290(13) -0.0080(11) 0.0018(10) -0.0037(10)
O3 0.0312(13) 0.0264(13) 0.0391(15) -0.0049(11) -0.0043(11) 0.0058(11)
O4 0.0271(13) 0.0347(14) 0.0529(17) -0.0065(12) -0.0005(12) 0.0065(11)
O5 0.063(2) 0.0519(19) 0.0470(19) -0.0155(16) -0.0122(16) 0.0152(16)
O6 0.093(9) 0.096(9) 0.062(8) 0.004(6) 0.007(6) 0.005(7)
N11 0.0245(14) 0.0241(14) 0.0221(15) -0.0027(12) -0.0033(11) -0.0017(12)
N12 0.0212(14) 0.0234(14) 0.0246(15) 0.0012(12) -0.0033(11) -0.0015(12)
C1 0.0196(15) 0.0313(18) 0.0207(17) 0.0022(14) 0.0003(13) -0.0029(14)
C2 0.0236(17) 0.0264(17) 0.0294(19) -0.0012(15) -0.0037(14) 0.0008(15)
C3 0.0281(18) 0.0290(18) 0.0254(18) -0.0049(15) -0.0030(14) -0.0035(15)
C11 0.0224(16) 0.0226(16) 0.0245(17) 0.0038(14) -0.0023(13) -0.0006(14)
C12 0.0248(16) 0.0234(16) 0.0271(18) -0.0001(15) -0.0020(14) 0.0000(15)
C13 0.0261(17) 0.0268(18) 0.0257(18) 0.0018(15) -0.0009(14) -0.0018(15)
C21 0.0285(18) 0.0222(17) 0.0309(19) -0.0002(14) 0.0041(15) 0.0018(15)
C22 0.0312(19) 0.0246(17) 0.031(2) -0.0038(15) -0.0001(16) 0.0013(15)
C23 0.0268(18) 0.0271(18) 0.0271(19) -0.0008(15) -0.0042(14) 0.0015(15)
C24 0.0278(17) 0.0211(16) 0.0248(18) 0.0033(14) 0.0010(14) 0.0028(14)
C25 0.0306(18) 0.0299(19) 0.030(2) -0.0033(15) -0.0035(15) 0.0014(16)
C26 0.0268(18) 0.0325(19) 0.035(2) -0.0014(16) -0.0052(16) 0.0086(16)
C27 0.0222(16) 0.0193(16) 0.0297(19) 0.0042(14) 0.0070(14) -0.0004(14)
C31 0.0297(19) 0.0234(17) 0.032(2) -0.0004(15) 0.0052(15) 0.0016(15)
C32 0.0273(18) 0.0274(18) 0.033(2) -0.0002(15) -0.0008(15) 0.0030(15)
C33 0.0294(18) 0.0226(17) 0.0312(19) -0.0029(15) 0.0006(15) 0.0006(15)
C34 0.0289(18) 0.0239(17) 0.0323(19) -0.0004(15) 0.0039(15) 0.0023(15)
C35 0.0239(19) 0.035(2) 0.062(3) -0.0074(19) 0.0027(18) 0.0020(16)
C36 0.029(2) 0.0275(19) 0.072(3) -0.0140(19) 0.0010(19) -0.0024(17)
C37 0.033(2) 0.0254(18) 0.0281(19) 0.0045(15) 0.0022(15) 0.0023(16)

loop_
_atom_type_symbol
_atom_type_description
_atom_type_scat_dispersion_real
_atom_type_scat_dispersion_imag
_atom_type_scat_source
Zn Zn 0.2839 1.4301 'International Tables Vol C Tables 4.2.6.8 and 6.1.1.4'
O O 0.0106 0.0060 'International Tables Vol C Tables 4.2.6.8 and 6.1.1.4'
N N 0.0061 0.0033 'International Tables Vol C Tables 4.2.6.8 and 6.1.1.4'
C C 0.0033 0.0016 'International Tables Vol C Tables 4.2.6.8 and 6.1.1.4'
H H 0.0000 0.0000 'International Tables Vol C Tables 4.2.6.8 and 6.1.1.4'

loop_
_geom_angle_atom_site_label_1
_geom_angle_atom_site_label_2
_geom_angle_atom_site_label_3
_geom_angle
_geom_angle_site_symmetry_1
_geom_angle_site_symmetry_3
O3 Zn1 O2 107.81(10) 2_656 3_567
O3 Zn1 O1 107.52(10) 2_656 .
O2 Zn1 O1 116.27(10) 3_567 .
O3 Zn1 N12 123.51(10) 2_656 .
O2 Zn1 N12 105.35(11) 3_567 .
O1 Zn1 N12 96.68(10) . .
C27 O1 Zn1 123.2(2) . .
C27 O2 Zn1 129.7(2) . 3_567
C37 O3 Zn1 115.1(2) . 2_646
H1 O5 H2 112(5) . .
C13 N11 C11 107.9(3) . .
C13 N11 H5 126.0 . .
C11 N11 H5 126.0 . .
C13 N12 C12 106.3(3) . .
C13 N12 Zn1 124.4(2) . .
C12 N12 Zn1 129.4(2) . .
C2 C1 C3 118.2(3) . 3_366
C2 C1 C11 122.1(3) . .
C3 C1 C11 119.6(3) 3_366 .
C3 C2 C1 120.4(3) . .
C3 C2 H3 119.8 . .
C1 C2 H3 119.8 . .
C2 C3 C1 121.3(3) . 3_366
C2 C3 H4 119.3 . .
C1 C3 H4 119.3 3_366 .
C12 C11 N11 105.4(3) . .
C12 C11 C1 131.7(3) . .
N11 C11 C1 122.9(3) . .
C11 C12 N12 109.5(3) . .
C11 C12 H6 125.3 . .
N12 C12 H6 125.3 . .
N12 C13 N11 110.9(3) . .
N12 C13 H7 124.5 . .
N11 C13 H7 124.5 . .
C26 C21 C22 117.8(3) . .
C26 C21 C31 121.2(3) . .
C22 C21 C31 121.0(3) . .
C23 C22 C21 121.0(3) . .
C23 C22 H8 119.5 . .
C21 C22 H8 119.5 . .
C24 C23 C22 120.7(3) . .
C24 C23 H9 119.6 . .
C22 C23 H9 119.6 . .
C23 C24 C25 118.8(3) . .
C23 C24 C27 120.5(3) . .
C25 C24 C27 120.6(3) . .
C26 C25 C24 120.5(3) . .
C26 C25 H10 119.8 . .
C24 C25 H10 119.8 . .
C25 C26 C21 121.0(3) . .
C25 C26 H11 119.5 . .
C21 C26 H11 119.5 . .
O1 C27 O2 124.4(3) . .
O1 C27 C24 117.4(3) . .
O2 C27 C24 118.2(3) . .
C36 C31 C32 117.4(3) . .
C36 C31 C21 121.7(3) . .
C32 C31 C21 120.9(3) . .
C33 C32 C31 120.9(3) . .
C33 C32 H12 119.5 . .
C31 C32 H12 119.5 . .
C32 C33 C34 121.2(3) . .
C32 C33 H13 119.4 . .
C34 C33 H13 119.4 . .
C35 C34 C33 118.2(3) . .
C35 C34 C37 121.3(3) . .
C33 C34 C37 120.5(3) . .
C34 C35 C36 120.9(3) . .
C34 C35 H14 119.5 . .
C36 C35 H14 119.5 . .
C35 C36 C31 121.3(3) . .
C35 C36 H15 119.3 . .
C31 C36 H15 119.3 . .
O4 C37 O3 124.3(3) . .
O4 C37 C34 120.2(3) . .
O3 C37 C34 115.5(3) . .

loop_
_geom_bond_atom_site_label_1
_geom_bond_atom_site_label_2
_geom_bond_distance
_geom_bond_site_symmetry_2
Zn1 O3 1.942(2) 2_656
Zn1 O2 1.945(2) 3_567
Zn1 O1 1.974(2) .
Zn1 N12 1.977(3) .
O1 C27 1.261(4) .
O2 C27 1.263(4) .
O2 Zn1 1.945(2) 3_567
O3 C37 1.276(4) .
O3 Zn1 1.942(2) 2_646
O4 C37 1.243(4) .
O5 H1 0.79(3) .
O5 H2 0.78(3) .
N11 C13 1.335(4) .
N11 C11 1.384(4) .
N11 H5 0.8800 .
N12 C13 1.320(4) .
N12 C12 1.377(4) .
C1 C2 1.392(4) .
C1 C3 1.395(5) 3_366
C1 C11 1.461(4) .
C2 C3 1.385(4) .
C2 H3 0.9500 .
C3 C1 1.395(5) 3_366
C3 H4 0.9500 .
C11 C12 1.359(4) .
C12 H6 0.9500 .
C13 H7 0.9500 .
C21 C26 1.390(5) .
C21 C22 1.396(5) .
C21 C31 1.488(4) .
C22 C23 1.382(5) .
C22 H8 0.9500 .
C23 C24 1.381(4) .
C23 H9 0.9500 .
C24 C25 1.388(4) .
C24 C27 1.501(4) .
C25 C26 1.386(5) .
C25 H10 0.9500 .
C26 H11 0.9500 .
C31 C36 1.394(5) .
C31 C32 1.399(5) .
C32 C33 1.384(5) .
C32 H12 0.9500 .
C33 C34 1.389(5) .
C33 H13 0.9500 .
C34 C35 1.384(5) .
C34 C37 1.505(5) .
C35 C36 1.386(5) .
C35 H14 0.9500 .
C36 H15 0.9500 .

loop_
_geom_torsion_atom_site_label_1
_geom_torsion_atom_site_label_2
_geom_torsion_atom_site_label_3
_geom_torsion_atom_site_label_4
_geom_torsion
_geom_torsion_site_symmetry_1
_geom_torsion_site_symmetry_4
O3 Zn1 O1 C27 54.2(3) 2_656 .
O2 Zn1 O1 C27 -66.7(3) 3_567 .
N12 Zn1 O1 C27 -177.5(2) . .
O3 Zn1 N12 C13 111.2(3) 2_656 .
O2 Zn1 N12 C13 -124.6(3) 3_567 .
O1 Zn1 N12 C13 -5.0(3) . .
O3 Zn1 N12 C12 -69.8(3) 2_656 .
O2 Zn1 N12 C12 54.5(3) 3_567 .
O1 Zn1 N12 C12 174.1(3) . .
C3 C1 C2 C3 0.0(5) 3_366 .
C11 C1 C2 C3 -179.5(3) . .
C1 C2 C3 C1 0.0(6) . 3_366
C13 N11 C11 C12 0.6(3) . .
C13 N11 C11 C1 179.8(3) . .
C2 C1 C11 C12 -165.6(4) . .
C3 C1 C11 C12 14.9(5) 3_366 .
C2 C1 C11 N11 15.5(5) . .
C3 C1 C11 N11 -164.1(3) 3_366 .
N11 C11 C12 N12 -0.1(4) . .
C1 C11 C12 N12 -179.2(3) . .
C13 N12 C12 C11 -0.4(4) . .
Zn1 N12 C12 C11 -179.5(2) . .
C12 N12 C13 N11 0.8(4) . .
Zn1 N12 C13 N11 180.0(2) . .
C11 N11 C13 N12 -0.9(4) . .
C26 C21 C22 C23 -1.7(5) . .
C31 C21 C22 C23 177.1(3) . .
C21 C22 C23 C24 0.1(5) . .
C22 C23 C24 C25 1.8(5) . .
C22 C23 C24 C27 -177.2(3) . .
C23 C24 C25 C26 -2.0(5) . .
C27 C24 C25 C26 177.0(3) . .
C24 C25 C26 C21 0.4(5) . .
C22 C21 C26 C25 1.5(5) . .
C31 C21 C26 C25 -177.4(3) . .
Zn1 O1 C27 O2 13.1(4) . .
Zn1 O1 C27 C24 -167.7(2) . .
Zn1 O2 C27 O1 61.1(4) 3_567 .
Zn1 O2 C27 C24 -118.0(3) 3_567 .
C23 C24 C27 O1 -3.2(5) . .
C25 C24 C27 O1 177.9(3) . .
C23 C24 C27 O2 176.1(3) . .
C25 C24 C27 O2 -2.9(5) . .
C26 C21 C31 C36 -26.1(5) . .
C22 C21 C31 C36 155.1(4) . .
C26 C21 C31 C32 154.0(3) . .
C22 C21 C31 C32 -24.8(5) . .
C36 C31 C32 C33 0.8(5) . .
C21 C31 C32 C33 -179.2(3) . .
C31 C32 C33 C34 -0.9(5) . .
C32 C33 C34 C35 0.5(5) . .
C32 C33 C34 C37 -179.9(3) . .
C33 C34 C35 C36 -0.1(6) . .
C37 C34 C35 C36 -179.7(4) . .
C34 C35 C36 C31 0.2(6) . .
C32 C31 C36 C35 -0.5(6) . .
C21 C31 C36 C35 179.6(4) . .
Zn1 O3 C37 O4 8.0(5) 2_646 .
Zn1 O3 C37 C34 -172.1(2) 2_646 .
C35 C34 C37 O4 0.6(5) . .
C33 C34 C37 O4 -179.0(3) . .
C35 C34 C37 O3 -179.3(3) . .
C33 C34 C37 O3 1.1(5) . .
